data_1552837
loop_
_publ_author_name
'Al Mousawi, Assi'
'Schmitt, Michael'
'Dumur, Frederic'
'Ouyang, Jiangkun'
'Favereau, Ludovic'
'Dorcet, Vincent'
'Vanthuyne, Nicolas'
'Garra, Patxi'
'Toufaily, Joumana'
'Hamieh, Tayssir'
'Graff, Bernadette'
'Fouassier, Jean Pierre'
'Gigmes, Didier'
'Crassous, Jeanne'
'Lalev\'ee, Jacques'

_publ_section_title
;
 Visible Light Chiral Photoinitiator for Radical Polymerization and
 Synthesis of Polymeric Films with Strong Chiroptical Activity
;
_journal_issue 15
_journal_name_full Macromolecules
_journal_page_first 5628
_journal_paper_doi 10.1021/acs.macromol.8b01085
_journal_volume 51
_journal_year 2018
_chemical_compound_source 'synthesis as described'
_chemical_formula_moiety 'C26 H17 N'
_chemical_formula_sum 'C26 H17 N'
_chemical_formula_weight 343.40
_space_group_crystal_system monoclinic
_space_group_IT_number 14
_space_group_name_Hall '-P 2yn'
_space_group_name_H-M_alt 'P 1 21/n 1'
_atom_sites_solution_hydrogens geom
_cell_angle_alpha 90
_cell_angle_beta 89.869(7)
_cell_angle_gamma 90
_cell_formula_units_Z 4
_cell_length_a 10.3766(16)
_cell_length_b 19.563(4)
_cell_length_c 8.6720(18)
_cell_measurement_reflns_used 2261
_cell_measurement_temperature 150(2)
_cell_measurement_theta_max 25.39
_cell_measurement_theta_min 2.86
_cell_measurement_wavelength 0.71073
_cell_volume 1760.4(6)
_computing_cell_refinement 'APEX3 (Bruker, 2015); SAINT (Bruker, 2014)'
_computing_data_collection 'SAINT (Bruker, 2014)'
_computing_data_reduction 'SAINT (Bruker, 2014)'
_computing_molecular_graphics 'SXGRAPH (Farrugia, 1999), Mercury (CSD, 2014)'
_computing_publication_material 'CRYSCALC (T. Roisnel, local program, 2016)'
_computing_structure_refinement 'SHELXL-2016/6 (Sheldrick, 2016)'
_computing_structure_solution 'SHELXT (Sheldrick, 2015)'
_diffrn_ambient_temperature 150(2)
_diffrn_detector '(CMOS) PHOTON 100'
_diffrn_measured_fraction_theta_full 0.993
_diffrn_measured_fraction_theta_max 0.989
_diffrn_measurement_device_type 'D8 VENTURE Bruker AXS'
_diffrn_measurement_method 'rotation images'
_diffrn_radiation_monochromator 'multilayer monochromator'
_diffrn_radiation_probe x-ray
_diffrn_radiation_source 'Incoatec microfocus sealed tube'
_diffrn_radiation_type MoK\a
_diffrn_radiation_wavelength 0.71073
_diffrn_reflns_av_R_equivalents 0.1169
_diffrn_reflns_av_unetI/netI 0.0954
_diffrn_reflns_limit_h_max 13
_diffrn_reflns_limit_h_min -13
_diffrn_reflns_limit_k_max 25
_diffrn_reflns_limit_k_min -25
_diffrn_reflns_limit_l_max 11
_diffrn_reflns_limit_l_min -9
_diffrn_reflns_number 15965
_diffrn_reflns_theta_full 25.242
_diffrn_reflns_theta_max 27.468
_diffrn_reflns_theta_min 3.058
_exptl_absorpt_coefficient_mu 0.075
_exptl_absorpt_correction_T_max 0.985
_exptl_absorpt_correction_T_min 0.881
_exptl_absorpt_correction_type multi-scan
_exptl_absorpt_process_details
;
  [Sheldrick, G.M. (2014). SADABS Bruker AXS Inc., Madison, Wisconsin, USA]
;
_exptl_crystal_colour yellow
_exptl_crystal_density_diffrn 1.296
_exptl_crystal_description prism
_exptl_crystal_F_000 720
_exptl_crystal_size_max 0.600
_exptl_crystal_size_mid 0.350
_exptl_crystal_size_min 0.200
_refine_diff_density_max 0.210
_refine_diff_density_min -0.295
_refine_diff_density_rms 0.057
_refine_ls_extinction_method none
_refine_ls_goodness_of_fit_ref 1.011
_refine_ls_hydrogen_treatment constr
_refine_ls_matrix_type full
_refine_ls_number_parameters 245
_refine_ls_number_reflns 3994
_refine_ls_number_restraints 0
_refine_ls_restrained_S_all 1.011
_refine_ls_R_factor_all 0.1377
_refine_ls_R_factor_gt 0.0655
_refine_ls_shift/su_max 0.000
_refine_ls_shift/su_mean 0.000
_refine_ls_structure_factor_coef Fsqd
_refine_ls_weighting_details 'w=1/[\s^2^(Fo^2^)+(0.0548P)^2^+0.5932P] where P=(Fo^2^+2Fc^2^)/3'
_refine_ls_weighting_scheme calc
_refine_ls_wR_factor_gt 0.1236
_refine_ls_wR_factor_ref 0.1499
_reflns_number_gt 2302
_reflns_number_total 3994
_reflns_threshold_expression >2sigma(I)
_cod_data_source_file ma8b01085_si_002.cif
_cod_data_source_block JCOY2X66
_cod_original_sg_symbol_H-M 'P 21/n'
_cod_database_code 1552837

loop_
_space_group_symop_operation_xyz
'x, y, z'
'-x+1/2, y+1/2, -z+1/2'
'-x, -y, -z'
'x-1/2, -y-1/2, z-1/2'

loop_
_atom_site_label
_atom_site_type_symbol
_atom_site_fract_x
_atom_site_fract_y
_atom_site_fract_z
_atom_site_U_iso_or_equiv
_atom_site_adp_type
_atom_site_occupancy
_atom_site_site_symmetry_order
_atom_site_calc_flag
_atom_site_refinement_flags_posn
_atom_site_refinement_flags_adp
C1 C 0.40549(19) 0.89921(10) 0.6268(3) 0.0201(5) Uani 1 1 d . .
C2 C 0.4900(2) 0.94229(11) 0.7129(3) 0.0259(6) Uani 1 1 d . .
H2 H 0.521930 0.983399 0.668760 0.031 Uiso 1 1 calc R U
C3 C 0.5241(2) 0.92428(12) 0.8572(3) 0.0302(6) Uani 1 1 d . .
H3 H 0.576182 0.954474 0.916043 0.036 Uiso 1 1 calc R U
C4 C 0.4840(2) 0.86092(13) 0.9239(3) 0.0294(6) Uani 1 1 d . .
C5 C 0.5018(2) 0.84952(15) 1.0841(3) 0.0406(7) Uani 1 1 d . .
H5 H 0.552824 0.880226 1.142910 0.049 Uiso 1 1 calc R U
C6 C 0.4466(2) 0.79553(16) 1.1525(3) 0.0445(8) Uani 1 1 d . .
H6 H 0.446434 0.792478 1.261826 0.053 Uiso 1 1 calc R U
C7 C 0.3885(2) 0.74283(14) 1.0645(3) 0.0379(7) Uani 1 1 d . .
C8 C 0.3255(2) 0.68749(17) 1.1381(4) 0.0488(8) Uani 1 1 d . .
H8 H 0.317232 0.687183 1.247227 0.059 Uiso 1 1 calc R U
C9 C 0.2775(3) 0.63553(17) 1.0555(4) 0.0526(9) Uani 1 1 d . .
H9 H 0.224615 0.602421 1.104897 0.063 Uiso 1 1 calc R U
C10 C 0.3043(2) 0.62908(14) 0.8942(4) 0.0412(7) Uani 1 1 d . .
C11 C 0.2714(3) 0.56783(15) 0.8156(4) 0.0527(9) Uani 1 1 d . .
H11 H 0.220854 0.534437 0.867344 0.063 Uiso 1 1 calc R U
C12 C 0.3100(3) 0.55584(13) 0.6700(4) 0.0492(9) Uani 1 1 d . .
H12 H 0.281850 0.515751 0.618214 0.059 Uiso 1 1 calc R U
C13 C 0.3937(2) 0.60344(12) 0.5920(3) 0.0353(7) Uani 1 1 d . .
C14 C 0.4509(2) 0.58604(12) 0.4511(4) 0.0394(7) Uani 1 1 d . .
H14 H 0.426421 0.544664 0.401895 0.047 Uiso 1 1 calc R U
C15 C 0.5412(2) 0.62710(12) 0.3823(3) 0.0367(6) Uani 1 1 d . .
H15 H 0.578686 0.614680 0.286280 0.044 Uiso 1 1 calc R U
C16 C 0.5770(2) 0.68780(11) 0.4565(3) 0.0269(6) Uani 1 1 d . .
H16 H 0.640939 0.716267 0.411298 0.032 Uiso 1 1 calc R U
C17 C 0.52117(19) 0.70663(10) 0.5932(3) 0.0219(5) Uani 1 1 d . .
H17 H 0.547327 0.748097 0.640806 0.026 Uiso 1 1 calc R U
C18 C 0.4256(2) 0.66613(11) 0.6658(3) 0.0260(6) Uani 1 1 d . .
C19 C 0.37062(19) 0.68239(12) 0.8160(3) 0.0287(6) Uani 1 1 d . .
C20 C 0.3930(2) 0.74515(12) 0.8996(3) 0.0275(6) Uani 1 1 d . .
C21 C 0.41948(19) 0.81192(11) 0.8330(3) 0.0243(5) Uani 1 1 d . .
C22 C 0.36869(19) 0.83441(11) 0.6856(3) 0.0192(5) Uani 1 1 d . .
C23 C 0.27226(19) 0.79996(11) 0.6012(3) 0.0220(5) Uani 1 1 d . .
H23 H 0.242248 0.756654 0.635435 0.026 Uiso 1 1 calc R U
C24 C 0.2219(2) 0.82835(10) 0.4710(3) 0.0224(5) Uani 1 1 d . .
H24 H 0.156009 0.805230 0.415697 0.027 Uiso 1 1 calc R U
C25 C 0.2680(2) 0.89240(10) 0.4184(3) 0.0224(5) Uani 1 1 d . .
C26 C 0.2135(2) 0.92541(12) 0.2770(3) 0.0344(6) Uani 1 1 d . .
H26A H 0.261471 0.967403 0.254358 0.052 Uiso 1 1 calc R U
H26B H 0.122588 0.936535 0.294605 0.052 Uiso 1 1 calc R U
H26C H 0.220884 0.893914 0.189566 0.052 Uiso 1 1 calc R U
N1 N 0.35778(17) 0.92629(8) 0.4938(2) 0.0229(5) Uani 1 1 d . .

loop_
_atom_site_aniso_label
_atom_site_aniso_U_11
_atom_site_aniso_U_22
_atom_site_aniso_U_33
_atom_site_aniso_U_23
_atom_site_aniso_U_13
_atom_site_aniso_U_12
C1 0.0170(10) 0.0211(11) 0.0221(14) -0.0024(10) -0.0006(10) 0.0057(8)
C2 0.0233(12) 0.0222(12) 0.0323(16) -0.0048(10) -0.0011(11) 0.0033(9)
C3 0.0258(12) 0.0325(13) 0.0324(17) -0.0108(12) -0.0045(11) 0.0046(10)
C4 0.0200(12) 0.0470(15) 0.0211(15) -0.0055(12) -0.0025(10) 0.0110(10)
C5 0.0323(14) 0.0662(19) 0.0233(16) -0.0047(14) -0.0054(12) 0.0148(13)
C6 0.0370(15) 0.078(2) 0.0187(16) 0.0016(15) -0.0004(12) 0.0257(15)
C7 0.0202(13) 0.0639(18) 0.0297(16) 0.0212(14) 0.0060(11) 0.0182(12)
C8 0.0290(14) 0.079(2) 0.0389(19) 0.0352(17) 0.0111(13) 0.0176(14)
C9 0.0236(14) 0.073(2) 0.061(2) 0.0521(19) 0.0094(14) 0.0056(14)
C10 0.0201(12) 0.0481(16) 0.055(2) 0.0341(15) -0.0039(12) -0.0039(11)
C11 0.0272(14) 0.0508(18) 0.080(3) 0.0455(18) -0.0129(16) -0.0160(12)
C12 0.0362(15) 0.0256(14) 0.086(3) 0.0233(15) -0.0304(17) -0.0162(11)
C13 0.0287(13) 0.0246(12) 0.053(2) 0.0141(12) -0.0195(13) -0.0041(10)
C14 0.0452(15) 0.0211(12) 0.052(2) -0.0008(12) -0.0264(15) -0.0028(11)
C15 0.0442(15) 0.0319(14) 0.0342(17) -0.0031(12) -0.0132(12) 0.0078(12)
C16 0.0236(12) 0.0248(12) 0.0322(16) 0.0036(10) -0.0046(11) 0.0011(9)
C17 0.0179(11) 0.0190(11) 0.0290(15) 0.0041(10) -0.0046(10) -0.0005(8)
C18 0.0179(11) 0.0223(11) 0.0378(16) 0.0124(11) -0.0103(10) -0.0003(9)
C19 0.0142(11) 0.0363(14) 0.0356(16) 0.0213(12) -0.0036(10) -0.0001(9)
C20 0.0140(11) 0.0425(14) 0.0260(15) 0.0130(11) 0.0021(10) 0.0060(9)
C21 0.0155(10) 0.0363(13) 0.0211(14) 0.0041(11) 0.0029(9) 0.0062(9)
C22 0.0142(10) 0.0251(11) 0.0183(13) 0.0009(10) 0.0032(9) 0.0023(8)
C23 0.0182(10) 0.0219(11) 0.0259(14) 0.0050(10) -0.0003(10) -0.0001(9)
C24 0.0194(11) 0.0232(11) 0.0246(14) -0.0002(10) -0.0035(10) -0.0010(9)
C25 0.0225(11) 0.0205(11) 0.0242(14) 0.0002(10) -0.0012(10) 0.0028(9)
C26 0.0414(14) 0.0258(13) 0.0361(18) 0.0063(11) -0.0137(12) -0.0051(11)
N1 0.0259(10) 0.0182(9) 0.0248(12) 0.0004(8) -0.0036(9) 0.0024(8)

loop_
_atom_type_symbol
_atom_type_description
_atom_type_scat_dispersion_real
_atom_type_scat_dispersion_imag
_atom_type_scat_source
C C 0.0033 0.0016 'International Tables Vol C Tables 4.2.6.8 and 6.1.1.4'
H H 0.0000 0.0000 'International Tables Vol C Tables 4.2.6.8 and 6.1.1.4'
N N 0.0061 0.0033 'International Tables Vol C Tables 4.2.6.8 and 6.1.1.4'

loop_
_geom_angle_atom_site_label_1
_geom_angle_atom_site_label_2
_geom_angle_atom_site_label_3
_geom_angle
N1 C1 C22 123.6(2)
N1 C1 C2 115.94(19)
C22 C1 C2 120.3(2)
C3 C2 C1 119.6(2)
C3 C2 H2 120.2
C1 C2 H2 120.2
C2 C3 C4 121.7(2)
C2 C3 H3 119.2
C4 C3 H3 119.2
C21 C4 C5 120.2(2)
C21 C4 C3 120.1(2)
C5 C4 C3 119.6(2)
C6 C5 C4 120.1(3)
C6 C5 H5 120.0
C4 C5 H5 120.0
C5 C6 C7 121.1(3)
C5 C6 H6 119.4
C7 C6 H6 119.4
C8 C7 C6 120.6(3)
C8 C7 C20 119.2(3)
C6 C7 C20 120.1(2)
C9 C8 C7 120.7(3)
C9 C8 H8 119.6
C7 C8 H8 119.6
C8 C9 C10 121.1(3)
C8 C9 H9 119.4
C10 C9 H9 119.4
C11 C10 C19 120.4(3)
C11 C10 C9 119.8(3)
C19 C10 C9 119.7(3)
C12 C11 C10 121.8(2)
C12 C11 H11 119.1
C10 C11 H11 119.1
C11 C12 C13 120.4(3)
C11 C12 H12 119.8
C13 C12 H12 119.8
C14 C13 C18 120.3(2)
C14 C13 C12 120.5(3)
C18 C13 C12 119.1(3)
C15 C14 C13 121.7(2)
C15 C14 H14 119.1
C13 C14 H14 119.1
C14 C15 C16 118.6(3)
C14 C15 H15 120.7
C16 C15 H15 120.7
C17 C16 C15 120.9(2)
C17 C16 H16 119.6
C15 C16 H16 119.6
C16 C17 C18 121.9(2)
C16 C17 H17 119.0
C18 C17 H17 119.0
C17 C18 C13 116.5(2)
C17 C18 C19 123.2(2)
C13 C18 C19 120.0(2)
C10 C19 C20 117.5(2)
C10 C19 C18 117.1(2)
C20 C19 C18 124.87(19)
C7 C20 C19 118.0(2)
C7 C20 C21 115.5(2)
C19 C20 C21 126.4(2)
C4 C21 C22 117.4(2)
C4 C21 C20 118.5(2)
C22 C21 C20 123.6(2)
C23 C22 C1 115.5(2)
C23 C22 C21 124.80(19)
C1 C22 C21 119.3(2)
C24 C23 C22 120.6(2)
C24 C23 H23 119.7
C22 C23 H23 119.7
C23 C24 C25 119.8(2)
C23 C24 H24 120.1
C25 C24 H24 120.1
N1 C25 C24 121.6(2)
N1 C25 C26 117.24(19)
C24 C25 C26 121.2(2)
C25 C26 H26A 109.5
C25 C26 H26B 109.5
H26A C26 H26B 109.5
C25 C26 H26C 109.5
H26A C26 H26C 109.5
H26B C26 H26C 109.5
C25 N1 C1 118.87(18)

loop_
_geom_bond_atom_site_label_1
_geom_bond_atom_site_label_2
_geom_bond_distance
C1 N1 1.364(3)
C1 C22 1.418(3)
C1 C2 1.428(3)
C2 C3 1.348(3)
C2 H2 0.9500
C3 C4 1.429(3)
C3 H3 0.9500
C4 C21 1.411(3)
C4 C5 1.420(3)
C5 C6 1.339(4)
C5 H5 0.9500
C6 C7 1.418(4)
C6 H6 0.9500
C7 C8 1.416(4)
C7 C20 1.431(4)
C8 C9 1.340(4)
C8 H8 0.9500
C9 C10 1.431(4)
C9 H9 0.9500
C10 C11 1.421(4)
C10 C19 1.421(3)
C11 C12 1.344(4)
C11 H11 0.9500
C12 C13 1.441(4)
C12 H12 0.9500
C13 C14 1.399(4)
C13 C18 1.423(3)
C14 C15 1.370(4)
C14 H14 0.9500
C15 C16 1.401(3)
C15 H15 0.9500
C16 C17 1.369(3)
C16 H16 0.9500
C17 C18 1.416(3)
C17 H17 0.9500
C18 C19 1.456(3)
C19 C20 1.445(3)
C20 C21 1.454(3)
C21 C22 1.452(3)
C22 C23 1.412(3)
C23 C24 1.364(3)
C23 H23 0.9500
C24 C25 1.416(3)
C24 H24 0.9500
C25 N1 1.319(3)
C25 C26 1.497(3)
C26 H26A 0.9800
C26 H26B 0.9800
C26 H26C 0.9800

loop_
_geom_hbond_atom_site_label_D
_geom_hbond_atom_site_label_H
_geom_hbond_atom_site_label_A
_geom_hbond_distance_DH
_geom_hbond_distance_HA
_geom_hbond_distance_DA
_geom_hbond_angle_DHA
_geom_hbond_site_symmetry_A
C2 H2 N1 0.95 2.58 3.508(3) 165.4 3_676

loop_
_geom_torsion_atom_site_label_1
_geom_torsion_atom_site_label_2
_geom_torsion_atom_site_label_3
_geom_torsion_atom_site_label_4
_geom_torsion
N1 C1 C2 C3 168.98(19)
C22 C1 C2 C3 -6.8(3)
C1 C2 C3 C4 3.7(3)
C2 C3 C4 C21 7.3(3)
C2 C3 C4 C5 -168.5(2)
C21 C4 C5 C6 -6.5(3)
C3 C4 C5 C6 169.3(2)
C4 C5 C6 C7 10.8(4)
C5 C6 C7 C8 -177.2(2)
C5 C6 C7 C20 2.8(4)
C6 C7 C8 C9 -175.9(2)
C20 C7 C8 C9 4.2(4)
C7 C8 C9 C10 9.3(4)
C8 C9 C10 C11 169.0(3)
C8 C9 C10 C19 -7.2(4)
C19 C10 C11 C12 5.3(4)
C9 C10 C11 C12 -171.0(3)
C10 C11 C12 C13 4.0(4)
C11 C12 C13 C14 169.4(3)
C11 C12 C13 C18 -5.6(4)
C18 C13 C14 C15 2.0(4)
C12 C13 C14 C15 -173.0(2)
C13 C14 C15 C16 0.4(4)
C14 C15 C16 C17 -1.4(3)
C15 C16 C17 C18 0.1(3)
C16 C17 C18 C13 2.2(3)
C16 C17 C18 C19 175.8(2)
C14 C13 C18 C17 -3.2(3)
C12 C13 C18 C17 171.9(2)
C14 C13 C18 C19 -177.0(2)
C12 C13 C18 C19 -1.9(3)
C11 C10 C19 C20 175.7(2)
C9 C10 C19 C20 -8.0(3)
C11 C10 C19 C18 -12.3(3)
C9 C10 C19 C18 163.9(2)
C17 C18 C19 C10 -162.8(2)
C13 C18 C19 C10 10.6(3)
C17 C18 C19 C20 8.5(3)
C13 C18 C19 C20 -178.1(2)
C8 C7 C20 C19 -19.3(3)
C6 C7 C20 C19 160.8(2)
C8 C7 C20 C21 160.4(2)
C6 C7 C20 C21 -19.5(3)
C10 C19 C20 C7 20.8(3)
C18 C19 C20 C7 -150.4(2)
C10 C19 C20 C21 -158.9(2)
C18 C19 C20 C21 29.9(3)
C5 C4 C21 C22 161.1(2)
C3 C4 C21 C22 -14.7(3)
C5 C4 C21 C20 -11.0(3)
C3 C4 C21 C20 173.20(19)
C7 C20 C21 C4 23.3(3)
C19 C20 C21 C4 -157.0(2)
C7 C20 C21 C22 -148.3(2)
C19 C20 C21 C22 31.4(3)
N1 C1 C22 C23 -3.3(3)
C2 C1 C22 C23 172.12(18)
N1 C1 C22 C21 -176.42(18)
C2 C1 C22 C21 -1.0(3)
C4 C21 C22 C23 -160.9(2)
C20 C21 C22 C23 10.8(3)
C4 C21 C22 C1 11.5(3)
C20 C21 C22 C1 -176.80(19)
C1 C22 C23 C24 1.0(3)
C21 C22 C23 C24 173.7(2)
C22 C23 C24 C25 1.0(3)
C23 C24 C25 N1 -1.1(3)
C23 C24 C25 C26 -179.2(2)
C24 C25 N1 C1 -1.0(3)
C26 C25 N1 C1 177.11(19)
C22 C1 N1 C25 3.3(3)
C2 C1 N1 C25 -172.27(19)
